data_7214279
loop_
_publ_author_name
'Bhattacharya, Suman'
'Saha, Binoy K.'

_publ_section_title
;
 Steric guided anomalous thermal expansion in a dimorphic organic system
;
_journal_issue 12
_journal_name_full CrystEngComm
_journal_page_first 2340
_journal_paper_doi 10.1039/c3ce41869c
_journal_volume 16
_journal_year 2014
_chemical_formula_moiety 'C17 H22 N2'
_chemical_formula_sum 'C17 H22 N2'
_chemical_formula_weight 254.37
_chemical_name_common MBDA-Form-II
_chemical_name_systematic
;
4,4'-Methylene-bis(2,6-dimethylaniline)
;
_space_group_crystal_system monoclinic
_space_group_IT_number 15
_space_group_name_Hall '-C 2yc'
_space_group_name_H-M_alt 'C 1 2/c 1'
_symmetry_space_group_name_Hall '-C 2yc'
_symmetry_space_group_name_H-M 'C 1 2/c 1'
_atom_sites_solution_hydrogens geom
_atom_sites_solution_primary direct
_atom_sites_solution_secondary difmap
_audit_creation_date 2013-06-22
_audit_creation_method
;
  Olex2 1.2
  (compiled Apr  9 2013 14:06:00, GUI svn.r4458)
;
_cell_angle_alpha 90.00
_cell_angle_beta 132.931(6)
_cell_angle_gamma 90.00
_cell_formula_units_Z 4
_cell_length_a 17.6512(18)
_cell_length_b 8.1468(5)
_cell_length_c 14.2338(10)
_cell_measurement_reflns_used 786
_cell_measurement_temperature 268(2)
_cell_measurement_theta_max 29.0707
_cell_measurement_theta_min 4.4478
_cell_volume 1498.6(3)
_computing_cell_refinement
;
CrysAlisPro, Agilent Technologies,
Version 1.171.36.21 (release 14-08-2012 CrysAlis171 .NET)
(compiled Sep 14 2012,17:21:16)
;
_computing_data_collection
;
CrysAlisPro, Agilent Technologies,
Version 1.171.36.21 (release 14-08-2012 CrysAlis171 .NET)
(compiled Sep 14 2012,17:21:16)
;
_computing_data_reduction
;
CrysAlisPro, Agilent Technologies,
Version 1.171.36.21 (release 14-08-2012 CrysAlis171 .NET)
(compiled Sep 14 2012,17:21:16)
;
_computing_molecular_graphics
;
O. V. Dolomanov, L. J. Bourhis, R. J. Gildea, J. A. K. Howard and H. Puschmann,
OLEX2: a complete structure solution, refinement and analysis program.
J. Appl. Cryst. (2009). 42, 339-341.
;
_computing_publication_material
;
O. V. Dolomanov, L. J. Bourhis, R. J. Gildea, J. A. K. Howard and H. Puschmann,
OLEX2: a complete structure solution, refinement and analysis program.
J. Appl. Cryst. (2009). 42, 339-341.
;
_computing_structure_refinement
;
SHELXL, G.M. Sheldrick, Acta Cryst.
(2008). A64, 112-122
;
_computing_structure_solution
;
SHELXS, G.M. Sheldrick, Acta Cryst.
(2008). A64, 112-122
;
_diffrn_ambient_temperature 268(2)
_diffrn_detector_area_resol_mean 15.9821
_diffrn_measured_fraction_theta_full 0.991
_diffrn_measured_fraction_theta_max 0.855
_diffrn_measurement_device_type 'Xcalibur, Eos'
_diffrn_measurement_method '\w scans'
_diffrn_radiation_monochromator graphite
_diffrn_radiation_type MoK\a
_diffrn_radiation_wavelength 0.71073
_diffrn_reflns_av_R_equivalents 0.0331
_diffrn_reflns_av_unetI/netI 0.0548
_diffrn_reflns_limit_h_max 23
_diffrn_reflns_limit_h_min -23
_diffrn_reflns_limit_k_max 10
_diffrn_reflns_limit_k_min -10
_diffrn_reflns_limit_l_max 18
_diffrn_reflns_limit_l_min -13
_diffrn_reflns_number 3724
_diffrn_reflns_theta_full 25.00
_diffrn_reflns_theta_max 29.13
_diffrn_reflns_theta_min 4.46
_diffrn_source 'fine-focus sealed tube'
_diffrn_standards_number 3909
_exptl_absorpt_coefficient_mu 0.066
_exptl_absorpt_correction_T_max 1.00000
_exptl_absorpt_correction_T_min 0.88369
_exptl_absorpt_correction_type multi-scan
_exptl_absorpt_process_details
;
CrysAlisPro, Agilent Technologies,
Version 1.171.36.21 (release 14-08-2012 CrysAlis171 .NET)
(compiled Sep 14 2012,17:21:16)
Empirical absorption correction using spherical harmonics,
 implemented in SCALE3 ABSPACK scaling algorithm.
;
_exptl_crystal_colour brown
_exptl_crystal_colour_primary brown
_exptl_crystal_density_diffrn 1.127
_exptl_crystal_density_method 'not measured'
_exptl_crystal_description block
_exptl_crystal_F_000 552
_exptl_crystal_size_max 0.45
_exptl_crystal_size_mid 0.34
_exptl_crystal_size_min 0.3
_refine_diff_density_max 0.126
_refine_diff_density_min -0.147
_refine_diff_density_rms 0.029
_refine_ls_extinction_method none
_refine_ls_goodness_of_fit_ref 1.014
_refine_ls_hydrogen_treatment mixed
_refine_ls_matrix_type full
_refine_ls_number_parameters 97
_refine_ls_number_reflns 1728
_refine_ls_number_restraints 0
_refine_ls_restrained_S_all 1.014
_refine_ls_R_factor_all 0.1110
_refine_ls_R_factor_gt 0.0544
_refine_ls_shift/su_max 0.000
_refine_ls_shift/su_mean 0.000
_refine_ls_structure_factor_coef Fsqd
_refine_ls_weighting_details 'calc w=1/[\s^2^(Fo^2^)+(0.0545P)^2^+0.0000P] where P=(Fo^2^+2Fc^2^)/3'
_refine_ls_weighting_scheme calc
_refine_ls_wR_factor_gt 0.1109
_refine_ls_wR_factor_ref 0.1361
_reflns_number_gt 949
_reflns_number_total 1728
_reflns_threshold_expression >2sigma(I)
_cod_data_source_file c3ce41869c3.cif
_cod_data_source_block MBDA-Form-II-268
_cod_original_cell_volume 1498.6(2)
_cod_database_code 7214279

loop_
_space_group_symop_id
_space_group_symop_operation_xyz
1 'x, y, z'
2 '-x, y, -z+1/2'
3 'x+1/2, y+1/2, z'
4 '-x+1/2, y+1/2, -z+1/2'
5 '-x, -y, -z'
6 'x, -y, z-1/2'
7 '-x+1/2, -y+1/2, -z'
8 'x+1/2, -y+1/2, z-1/2'

loop_
_atom_site_label
_atom_site_type_symbol
_atom_site_fract_x
_atom_site_fract_y
_atom_site_fract_z
_atom_site_U_iso_or_equiv
_atom_site_adp_type
_atom_site_occupancy
_atom_site_symmetry_multiplicity
_atom_site_calc_flag
_atom_site_refinement_flags
C9 C 0.0000 0.1437(3) 0.2500 0.0568(6) Uani 1 2 d S
H9A H 0.0259 0.2139 0.3216 0.068 Uiso 0.50 1 calc PR
H9B H -0.0259 0.2139 0.1784 0.068 Uiso 0.50 1 calc PR
C5 C 0.18422(14) 0.03528(18) 0.41081(16) 0.0525(5) Uani 1 1 d .
H5 H 0.1952 0.0988 0.4735 0.063 Uiso 1 1 calc R
C2 C 0.15190(13) -0.15415(19) 0.22562(16) 0.0509(4) Uani 1 1 d .
C4 C 0.08848(13) 0.04186(17) 0.28673(16) 0.0470(4) Uani 1 1 d .
C3 C 0.07519(13) -0.05402(18) 0.19598(15) 0.0488(4) Uani 1 1 d .
H3 H 0.0118 -0.0506 0.1115 0.059 Uiso 1 1 calc R
C1 C 0.24770(14) -0.15802(19) 0.35185(18) 0.0536(5) Uani 1 1 d .
C6 C 0.26459(13) -0.0621(2) 0.44582(16) 0.0528(5) Uani 1 1 d .
N1 N 0.32801(17) -0.2551(3) 0.3843(3) 0.0845(6) Uani 1 1 d .
C8 C 0.13241(16) -0.2619(3) 0.12457(18) 0.0799(7) Uani 1 1 d .
H8A H 0.1357 -0.3752 0.1457 0.120 Uiso 1 1 calc R
H8B H 0.1841 -0.2406 0.1213 0.120 Uiso 1 1 calc R
H8C H 0.0651 -0.2385 0.0425 0.120 Uiso 1 1 calc R
C7 C 0.36755(15) -0.0633(3) 0.58168(18) 0.0779(6) Uani 1 1 d .
H7A H 0.4201 -0.0254 0.5836 0.117 Uiso 1 1 calc R
H7B H 0.3835 -0.1730 0.6151 0.117 Uiso 1 1 calc R
H7C H 0.3648 0.0077 0.6332 0.117 Uiso 1 1 calc R
H1A H 0.311(2) -0.321(4) 0.322(3) 0.162(14) Uiso 1 1 d .
H1B H 0.3787(18) -0.272(3) 0.465(2) 0.105(9) Uiso 1 1 d .

loop_
_atom_site_aniso_label
_atom_site_aniso_U_11
_atom_site_aniso_U_22
_atom_site_aniso_U_33
_atom_site_aniso_U_23
_atom_site_aniso_U_13
_atom_site_aniso_U_12
C9 0.0769(18) 0.0330(11) 0.0813(16) 0.000 0.0620(16) 0.000
C5 0.0715(13) 0.0410(8) 0.0618(11) -0.0110(8) 0.0520(11) -0.0174(9)
C2 0.0648(12) 0.0442(9) 0.0612(10) 0.0040(8) 0.0498(10) 0.0039(9)
C4 0.0612(11) 0.0329(7) 0.0648(11) -0.0017(8) 0.0500(10) -0.0064(8)
C3 0.0581(11) 0.0422(8) 0.0548(9) 0.0008(8) 0.0418(9) -0.0014(8)
C1 0.0591(11) 0.0436(9) 0.0741(12) 0.0090(9) 0.0517(11) 0.0036(9)
C6 0.0558(11) 0.0441(9) 0.0602(11) 0.0043(8) 0.0402(10) -0.0092(9)
N1 0.0767(14) 0.0840(13) 0.0976(16) 0.0162(13) 0.0613(14) 0.0238(12)
C8 0.1055(17) 0.0782(14) 0.0835(14) -0.0021(11) 0.0752(14) 0.0176(13)
C7 0.0702(14) 0.0718(13) 0.0710(12) 0.0033(11) 0.0400(12) -0.0173(12)

loop_
_atom_type_symbol
_atom_type_description
_atom_type_scat_dispersion_real
_atom_type_scat_dispersion_imag
_atom_type_scat_source
C C 0.0033 0.0016 'International Tables Vol C Tables 4.2.6.8 and 6.1.1.4'
H H 0.0000 0.0000 'International Tables Vol C Tables 4.2.6.8 and 6.1.1.4'
N N 0.0061 0.0033 'International Tables Vol C Tables 4.2.6.8 and 6.1.1.4'

loop_
_geom_angle_atom_site_label_1
_geom_angle_atom_site_label_2
_geom_angle_atom_site_label_3
_geom_angle
_geom_angle_site_symmetry_1
H9A C9 H9B 107.7 .
C4 C9 H9A 108.9 2
C4 C9 H9A 108.9 .
C4 C9 H9B 108.9 2
C4 C9 H9B 108.9 .
C4 C9 C4 113.48(17) 2
C4 C5 H5 118.6 .
C4 C5 C6 122.80(15) .
C6 C5 H5 118.6 .
C3 C2 C1 118.91(15) .
C3 C2 C8 120.89(16) .
C1 C2 C8 120.18(15) .
C5 C4 C9 122.58(13) .
C5 C4 C3 116.89(15) .
C3 C4 C9 120.50(14) .
C2 C3 C4 122.76(16) .
C2 C3 H3 118.6 .
C4 C3 H3 118.6 .
C2 C1 N1 120.28(18) .
C6 C1 C2 120.13(15) .
C6 C1 N1 119.6(2) .
C5 C6 C1 118.51(16) .
C5 C6 C7 120.69(16) .
C1 C6 C7 120.80(17) .
C1 N1 H1A 115(2) .
C1 N1 H1B 115.3(16) .
H1A N1 H1B 125(3) .
C2 C8 H8A 109.5 .
C2 C8 H8B 109.5 .
C2 C8 H8C 109.5 .
H8A C8 H8B 109.5 .
H8A C8 H8C 109.5 .
H8B C8 H8C 109.5 .
C6 C7 H7A 109.5 .
C6 C7 H7B 109.5 .
C6 C7 H7C 109.5 .
H7A C7 H7B 109.5 .
H7A C7 H7C 109.5 .
H7B C7 H7C 109.5 .

loop_
_geom_bond_atom_site_label_1
_geom_bond_atom_site_label_2
_geom_bond_distance
_geom_bond_site_symmetry_2
C9 H9A 0.9700 .
C9 H9B 0.9700 .
C9 C4 1.5127(19) 2
C9 C4 1.5128(19) .
C5 H5 0.9300 .
C5 C4 1.383(2) .
C5 C6 1.388(2) .
C2 C3 1.378(2) .
C2 C1 1.396(2) .
C2 C8 1.511(2) .
C4 C3 1.386(2) .
C3 H3 0.9300 .
C1 C6 1.395(2) .
C1 N1 1.399(2) .
C6 C7 1.502(2) .
N1 H1A 0.89(3) .
N1 H1B 0.86(2) .
C8 H8A 0.9600 .
C8 H8B 0.9600 .
C8 H8C 0.9600 .
C7 H7A 0.9600 .
C7 H7B 0.9600 .
C7 H7C 0.9600 .

loop_
_geom_torsion_atom_site_label_1
_geom_torsion_atom_site_label_2
_geom_torsion_atom_site_label_3
_geom_torsion_atom_site_label_4
_geom_torsion
_geom_torsion_site_symmetry_1
C9 C4 C3 C2 -177.23(13) .
C5 C4 C3 C2 0.9(2) .
C2 C1 C6 C5 0.4(2) .
C2 C1 C6 C7 -179.27(14) .
C4 C9 C4 C5 -111.35(14) 2
C4 C9 C4 C3 66.67(12) 2
C4 C5 C6 C1 -0.4(2) .
C4 C5 C6 C7 179.27(14) .
C3 C2 C1 C6 0.2(2) .
C3 C2 C1 N1 -178.31(14) .
C1 C2 C3 C4 -0.9(2) .
C6 C5 C4 C9 177.84(14) .
C6 C5 C4 C3 -0.3(2) .
N1 C1 C6 C5 178.93(15) .
N1 C1 C6 C7 -0.7(2) .
C8 C2 C3 C4 177.42(14) .
C8 C2 C1 C6 -178.10(14) .
C8 C2 C1 N1 3.4(2) .
